data_1555692
loop_
_publ_author_name
'Imamoto, Tsuneo'
'Horiuchi, Yumi'
'Tamura, Ken'
'Sugiya, Masashi'
'Masu, Hyuma'

_publ_section_title
;
 Catalyst-Free and Regioconvergent Substitution Reactions of
 Bromothiophenes with a BH3-Substituted Phosphide Anion.
;
_journal_issue 16
_journal_name_full 'Organic letters'
_journal_page_first 4132
_journal_page_last 4135
_journal_paper_doi 10.1021/acs.orglett.6b02094
_journal_volume 18
_journal_year 2016
_chemical_formula_sum 'C9 H16 B Br2 P S'
_chemical_formula_weight 357.88
_chemical_name_common 3-4Br2
_space_group_crystal_system monoclinic
_space_group_IT_number 14
_space_group_name_Hall '-P 2yn'
_space_group_name_H-M_alt 'P 1 21/n 1'
_atom_sites_solution_hydrogens geom
_cell_angle_alpha 90
_cell_angle_beta 101.9463(7)
_cell_angle_gamma 90
_cell_formula_units_Z 4
_cell_length_a 10.1556(6)
_cell_length_b 12.2943(7)
_cell_length_c 11.2898(6)
_cell_measurement_reflns_used 3283
_cell_measurement_temperature 173
_cell_measurement_theta_max 26.9614
_cell_measurement_theta_min 2.4571
_cell_volume 1379.07(13)
_computing_cell_refinement 'SAINT V8.34A (Bruker AXS Inc., 2013)'
_computing_data_collection 'APEX2 (Bruker AXS, 2006)'
_computing_data_reduction 'SAINT V8.34A (Bruker AXS Inc., 2013)'
_computing_molecular_graphics 'XSHEL (Bruker AXS,2002)'
_computing_publication_material 'XCIF (Bruker AXS, 2001)'
_computing_structure_refinement 'SHELXL-2013 (Sheldrick, 2013)'
_computing_structure_solution 'SHELXS-97 (Sheldrick, 1997)'
_diffrn_ambient_temperature 173
_diffrn_detector_area_resol_mean 8.3333
_diffrn_measured_fraction_theta_full 0.996
_diffrn_measured_fraction_theta_max 0.973
_diffrn_measurement_device_type 'Bruker APEXII CCD area detector'
_diffrn_measurement_method 'Phi and Omega scans'
_diffrn_radiation_monochromator graphite
_diffrn_radiation_type MoK\a
_diffrn_radiation_wavelength 0.71073
_diffrn_reflns_av_R_equivalents 0.0162
_diffrn_reflns_av_unetI/netI 0.0222
_diffrn_reflns_limit_h_max 13
_diffrn_reflns_limit_h_min -11
_diffrn_reflns_limit_k_max 15
_diffrn_reflns_limit_k_min -10
_diffrn_reflns_limit_l_max 13
_diffrn_reflns_limit_l_min -14
_diffrn_reflns_number 7750
_diffrn_reflns_theta_full 25.000
_diffrn_reflns_theta_max 27.522
_diffrn_reflns_theta_min 2.457
_diffrn_source 'fine-focus sealed tube'
_exptl_absorpt_coefficient_mu 6.109
_exptl_absorpt_correction_T_max 0.38
_exptl_absorpt_correction_T_min 0.30
_exptl_absorpt_correction_type empirical
_exptl_absorpt_process_details 'SADABS (Sheldrick 1996)'
_exptl_crystal_colour colourless
_exptl_crystal_density_diffrn 1.724
_exptl_crystal_density_method 'not measured'
_exptl_crystal_description prismatic
_exptl_crystal_F_000 704
_exptl_crystal_size_max 0.300
_exptl_crystal_size_mid 0.200
_exptl_crystal_size_min 0.200
_refine_diff_density_max 1.369
_refine_diff_density_min -0.443
_refine_ls_extinction_method none
_refine_ls_goodness_of_fit_ref 1.030
_refine_ls_hydrogen_treatment constr
_refine_ls_matrix_type full
_refine_ls_number_parameters 132
_refine_ls_number_reflns 3093
_refine_ls_number_restraints 0
_refine_ls_restrained_S_all 1.030
_refine_ls_R_factor_all 0.0360
_refine_ls_R_factor_gt 0.0274
_refine_ls_shift/su_max 0.001
_refine_ls_shift/su_mean 0.000
_refine_ls_structure_factor_coef Fsqd
_refine_ls_weighting_details 'w=1/[\s^2^(Fo^2^)+(0.0314P)^2^+1.1232P] where P=(Fo^2^+2Fc^2^)/3'
_refine_ls_weighting_scheme calc
_refine_ls_wR_factor_gt 0.0621
_refine_ls_wR_factor_ref 0.0649
_reflns_number_gt 2626
_reflns_number_total 3093
_reflns_threshold_expression 'I > 2\s(I)'
_cod_data_source_file ol6b02094_si_002.cif
_cod_data_source_block a151125mas1
_cod_database_code 1555692

loop_
_space_group_symop_operation_xyz
'x, y, z'
'-x+1/2, y+1/2, -z+1/2'
'-x, -y, -z'
'x-1/2, -y-1/2, z-1/2'

loop_
_atom_site_type_symbol
_atom_site_label
_atom_site_fract_x
_atom_site_fract_y
_atom_site_fract_z
_atom_site_U_iso_or_equiv
_atom_site_adp_type
_atom_site_calc_flag
_atom_site_refinement_flags_adp
_atom_site_refinement_flags_posn
_atom_site_occupancy
B B1 0.7702(3) 0.3139(3) 0.6831(3) 0.0330(7) Uani d . . 1
H H1A 0.855 0.2743 0.7088 0.05 Uiso calc U R 1
H H1B 0.7893 0.3896 0.6651 0.05 Uiso calc U R 1
H H1C 0.7168 0.2796 0.6105 0.05 Uiso calc U R 1
Br Br1 0.33419(3) 0.26907(3) 0.89059(3) 0.03785(9) Uani d . . 1
Br Br2 0.09933(3) 0.42035(3) 0.69378(3) 0.03693(9) Uani d . . 1
C C1 0.5108(2) 0.37709(19) 0.7567(2) 0.0197(5) Uani d . . 1
C C2 0.3826(2) 0.3621(2) 0.7747(2) 0.0202(5) Uani d . . 1
C C3 0.2855(3) 0.4271(2) 0.6977(2) 0.0247(5) Uani d . . 1
C C4 0.3401(3) 0.4923(2) 0.6241(2) 0.0288(6) Uani d . . 1
H H4 0.2904 0.5422 0.5679 0.035 Uiso calc U R 1
C C5 0.7544(3) 0.3778(2) 0.9528(2) 0.0262(6) Uani d . . 1
C C6 0.8856(3) 0.3153(3) 1.0004(3) 0.0420(8) Uani d . . 1
H H6A 0.9354 0.3505 1.074 0.063 Uiso calc U R 1
H H6B 0.9407 0.3151 0.9387 0.063 Uiso calc U R 1
H H6C 0.8644 0.2402 1.019 0.063 Uiso calc U R 1
C C7 0.6658(3) 0.3768(3) 1.0467(2) 0.0388(7) Uani d . . 1
H H7A 0.7156 0.4082 1.1226 0.058 Uiso calc U R 1
H H7B 0.6405 0.3017 1.0609 0.058 Uiso calc U R 1
H H7C 0.5844 0.4198 1.0169 0.058 Uiso calc U R 1
C C8 0.7878(3) 0.4951(2) 0.9236(3) 0.0419(8) Uani d . . 1
H H8A 0.7043 0.5344 0.8905 0.063 Uiso calc U R 1
H H8B 0.8455 0.4947 0.864 0.063 Uiso calc U R 1
H H8C 0.8349 0.5312 0.9978 0.063 Uiso calc U R 1
C C9 0.6383(3) 0.1710(2) 0.8465(2) 0.0276(6) Uani d . . 1
H H9A 0.6028 0.1691 0.9209 0.041 Uiso calc U R 1
H H9B 0.722 0.1291 0.8583 0.041 Uiso calc U R 1
H H9C 0.5721 0.1393 0.7798 0.041 Uiso calc U R 1
P P1 0.67124(6) 0.31064(5) 0.81036(5) 0.01857(13) Uani d . . 1
S S1 0.50862(7) 0.47355(6) 0.64507(6) 0.02779(15) Uani d . . 1

loop_
_atom_site_aniso_label
_atom_site_aniso_U_11
_atom_site_aniso_U_22
_atom_site_aniso_U_33
_atom_site_aniso_U_12
_atom_site_aniso_U_13
_atom_site_aniso_U_23
B1 0.0250(16) 0.0443(19) 0.0319(16) 0.0026(14) 0.0110(13) -0.0010(14)
Br1 0.03527(17) 0.04101(18) 0.04220(17) -0.00401(13) 0.01941(13) 0.01382(13)
Br2 0.01928(14) 0.04944(19) 0.04210(17) 0.00502(12) 0.00642(11) -0.01147(14)
C1 0.0218(12) 0.0214(12) 0.0156(10) 0.0000(9) 0.0030(9) 0.0026(9)
C2 0.0223(12) 0.0216(12) 0.0182(11) -0.0019(9) 0.0080(9) -0.0029(9)
C3 0.0204(12) 0.0284(14) 0.0259(12) 0.0026(10) 0.0057(10) -0.0088(10)
C4 0.0317(14) 0.0279(14) 0.0256(13) 0.0088(11) 0.0028(11) 0.0018(11)
C5 0.0316(14) 0.0236(13) 0.0195(11) -0.0046(11) -0.0038(10) 0.0011(10)
C6 0.0346(17) 0.0476(19) 0.0354(16) -0.0023(14) -0.0126(13) 0.0020(14)
C7 0.054(2) 0.0401(17) 0.0222(13) -0.0078(15) 0.0084(13) -0.0087(12)
C8 0.058(2) 0.0276(15) 0.0340(15) -0.0154(14) -0.0037(14) -0.0013(12)
C9 0.0317(14) 0.0196(13) 0.0307(13) -0.0001(11) 0.0047(11) -0.0008(11)
P1 0.0184(3) 0.0195(3) 0.0171(3) -0.0004(2) 0.0020(2) -0.0002(2)
S1 0.0265(3) 0.0319(4) 0.0251(3) -0.0004(3) 0.0056(3) 0.0118(3)

loop_
_atom_type_symbol
_atom_type_description
_atom_type_scat_dispersion_real
_atom_type_scat_dispersion_imag
_atom_type_scat_source
C C 0.0033 0.0016 'International Tables Vol C Tables 4.2.6.8 and 6.1.1.4'
H H 0.0000 0.0000 'International Tables Vol C Tables 4.2.6.8 and 6.1.1.4'
B B 0.0013 0.0007 'International Tables Vol C Tables 4.2.6.8 and 6.1.1.4'
P P 0.1023 0.0942 'International Tables Vol C Tables 4.2.6.8 and 6.1.1.4'
S S 0.1246 0.1234 'International Tables Vol C Tables 4.2.6.8 and 6.1.1.4'
Br Br -0.2901 2.4595 'International Tables Vol C Tables 4.2.6.8 and 6.1.1.4'

loop_
_geom_angle_atom_site_label_1
_geom_angle_atom_site_label_2
_geom_angle_atom_site_label_3
_geom_angle
P1 B1 H1A 109.5
P1 B1 H1B 109.5
H1A B1 H1B 109.5
P1 B1 H1C 109.5
H1A B1 H1C 109.5
H1B B1 H1C 109.5
C2 C1 S1 109.33(18)
C2 C1 P1 134.93(19)
S1 C1 P1 115.36(13)
C1 C2 C3 113.2(2)
C1 C2 Br1 125.33(18)
C3 C2 Br1 121.41(18)
C4 C3 C2 112.8(2)
C4 C3 Br2 123.3(2)
C2 C3 Br2 123.80(19)
C3 C4 S1 111.4(2)
C3 C4 H4 124.3
S1 C4 H4 124.3
C7 C5 C8 110.2(2)
C7 C5 C6 110.2(2)
C8 C5 C6 109.4(2)
C7 C5 P1 111.82(19)
C8 C5 P1 108.39(17)
C6 C5 P1 106.74(19)
C5 C6 H6A 109.5
C5 C6 H6B 109.5
H6A C6 H6B 109.5
C5 C6 H6C 109.5
H6A C6 H6C 109.5
H6B C6 H6C 109.5
C5 C7 H7A 109.5
C5 C7 H7B 109.5
H7A C7 H7B 109.5
C5 C7 H7C 109.5
H7A C7 H7C 109.5
H7B C7 H7C 109.5
C5 C8 H8A 109.5
C5 C8 H8B 109.5
H8A C8 H8B 109.5
C5 C8 H8C 109.5
H8A C8 H8C 109.5
H8B C8 H8C 109.5
P1 C9 H9A 109.5
P1 C9 H9B 109.5
H9A C9 H9B 109.5
P1 C9 H9C 109.5
H9A C9 H9C 109.5
H9B C9 H9C 109.5
C1 P1 C9 107.89(12)
C1 P1 C5 107.85(12)
C9 P1 C5 107.46(12)
C1 P1 B1 108.36(13)
C9 P1 B1 109.81(15)
C5 P1 B1 115.23(14)
C4 S1 C1 93.16(12)

loop_
_geom_bond_atom_site_label_1
_geom_bond_atom_site_label_2
_geom_bond_distance
B1 P1 1.917(3)
B1 H1A 0.98
B1 H1B 0.98
B1 H1C 0.98
Br1 C2 1.878(2)
Br2 C3 1.884(3)
C1 C2 1.371(3)
C1 S1 1.728(2)
C1 P1 1.811(2)
C2 C3 1.419(3)
C3 C4 1.353(4)
C4 S1 1.694(3)
C4 H4 0.95
C5 C7 1.526(4)
C5 C8 1.532(4)
C5 C6 1.536(4)
C5 P1 1.849(2)
C6 H6A 0.98
C6 H6B 0.98
C6 H6C 0.98
C7 H7A 0.98
C7 H7B 0.98
C7 H7C 0.98
C8 H8A 0.98
C8 H8B 0.98
C8 H8C 0.98
C9 P1 1.811(3)
C9 H9A 0.98
C9 H9B 0.98
C9 H9C 0.98
